data_2234644
loop_
_publ_author_name
'Huang, Jin-Sheng'
'Li, Mao-Kui'
'Yang, Yang-Yi'
'Ng, Seik Weng'
'Tiekink, Edward R. T.'

_publ_section_title
;
 2,4,6-Tris(2,4-dimethylphenyl)-1,3,5-triazine
;
_journal_coeditor_code HB6737
_journal_issue 5
_journal_name_full 'Acta Crystallographica Section E'
_journal_page_first o1463
_journal_page_last o1464
_journal_paper_doi 10.1107/S1600536812016261
_journal_volume 68
_journal_year 2012
_chemical_formula_iupac 'C27 H27 N3'
_chemical_formula_moiety 'C27 H27 N3'
_chemical_formula_sum 'C27 H27 N3'
_chemical_formula_weight 393.52
_chemical_name_systematic
;
2,4,6-Tris(2,4-dimethylphenyl)-1,3,5-triazine
;
_space_group_IT_number 2
_symmetry_cell_setting triclinic
_symmetry_space_group_name_Hall '-P 1'
_symmetry_space_group_name_H-M 'P -1'
_atom_sites_solution_hydrogens geom
_atom_sites_solution_primary direct
_atom_sites_solution_secondary difmap
_audit_creation_method SHELXL-97
_cell_angle_alpha 109.016(7)
_cell_angle_beta 90.949(5)
_cell_angle_gamma 93.717(6)
_cell_formula_units_Z 4
_cell_length_a 7.4663(4)
_cell_length_b 15.0789(13)
_cell_length_c 19.7266(12)
_cell_measurement_reflns_used 2806
_cell_measurement_temperature 100(2)
_cell_measurement_theta_max 27.5021
_cell_measurement_theta_min 2.7062
_cell_volume 2093.6(3)
_computing_cell_refinement 'CrysAlis PRO (Agilent, 2012)'
_computing_data_collection 'CrysAlis PRO (Agilent, 2012)'
_computing_data_reduction 'CrysAlis PRO (Agilent, 2012)'
_computing_molecular_graphics
;
X-SEED (Barbour, 2001), Qmol (Gans & Shalloway, 2001)
and DIAMOND (Brandenburg, 2006)
;
_computing_publication_material 'publCIF (Westrip, 2010)'
_computing_structure_refinement 'SHELXL97 (Sheldrick, 2008)'
_computing_structure_solution 'SHELXS97 (Sheldrick, 2008)'
_diffrn_ambient_temperature 100(2)
_diffrn_detector_area_resol_mean 10.4041
_diffrn_measured_fraction_theta_full 0.987
_diffrn_measured_fraction_theta_max 0.987
_diffrn_measurement_device_type 'Agilent SuperNova Dual diffractometer with an Atlas detector'
_diffrn_measurement_method '\w scan'
_diffrn_radiation_monochromator Mirror
_diffrn_radiation_source 'SuperNova (Mo) X-ray Source'
_diffrn_radiation_type MoK\a
_diffrn_radiation_wavelength 0.71073
_diffrn_reflns_av_R_equivalents 0.0575
_diffrn_reflns_av_sigmaI/netI 0.1287
_diffrn_reflns_limit_h_max 7
_diffrn_reflns_limit_h_min -9
_diffrn_reflns_limit_k_max 19
_diffrn_reflns_limit_k_min -16
_diffrn_reflns_limit_l_max 25
_diffrn_reflns_limit_l_min -25
_diffrn_reflns_number 14777
_diffrn_reflns_theta_full 27.59
_diffrn_reflns_theta_max 27.56
_diffrn_reflns_theta_min 2.71
_diffrn_standards_decay_% 0
_diffrn_standards_interval_count 0
_diffrn_standards_interval_time 0
_diffrn_standards_number 0
_exptl_absorpt_coefficient_mu 0.074
_exptl_absorpt_correction_T_max 0.9963
_exptl_absorpt_correction_T_min 0.9782
_exptl_absorpt_correction_type multi-scan
_exptl_absorpt_process_details '(CrysAlis PRO; Agilent, 2012)'
_exptl_crystal_colour colourless
_exptl_crystal_density_diffrn 1.248
_exptl_crystal_density_method 'not measured'
_exptl_crystal_description plate
_exptl_crystal_F_000 840
_exptl_crystal_size_max 0.30
_exptl_crystal_size_mid 0.15
_exptl_crystal_size_min 0.05
_refine_diff_density_max 0.358
_refine_diff_density_min -0.390
_refine_ls_extinction_method none
_refine_ls_goodness_of_fit_ref 1.036
_refine_ls_hydrogen_treatment constr
_refine_ls_matrix_type full
_refine_ls_number_parameters 554
_refine_ls_number_reflns 9597
_refine_ls_number_restraints 0
_refine_ls_restrained_S_all 1.036
_refine_ls_R_factor_all 0.1470
_refine_ls_R_factor_gt 0.0854
_refine_ls_shift/su_max 0.001
_refine_ls_shift/su_mean 0.001
_refine_ls_structure_factor_coef Fsqd
_refine_ls_weighting_details 'calc w=1/[\s^2^(Fo^2^)+(0.0673P)^2^+1.4043P] where P=(Fo^2^+2Fc^2^)/3'
_refine_ls_weighting_scheme calc
_refine_ls_wR_factor_gt 0.1844
_refine_ls_wR_factor_ref 0.2216
_reflns_number_gt 5518
_reflns_number_total 9605
_reflns_threshold_expression I>2\s(I)
_cod_data_source_file hb6737.cif
_cod_data_source_block I
_cod_original_cell_volume 2093.6(2)
_cod_database_code 2234644
_cod_database_fobs_code 2234644

loop_
_symmetry_equiv_pos_as_xyz
'x, y, z'
'-x, -y, -z'

loop_
_atom_site_type_symbol
_atom_site_label
_atom_site_fract_x
_atom_site_fract_y
_atom_site_fract_z
_atom_site_U_iso_or_equiv
_atom_site_adp_type
_atom_site_calc_flag
_atom_site_refinement_flags
_atom_site_occupancy
_atom_site_symmetry_multiplicity
N N1 0.2281(4) 0.3830(2) 0.89667(14) 0.0177(6) Uani d . 1 1
N N2 0.2497(4) 0.2425(2) 0.92575(14) 0.0178(6) Uani d . 1 1
N N3 0.2594(4) 0.3902(2) 1.01875(14) 0.0169(6) Uani d . 1 1
N N4 0.2354(3) 0.6128(2) 0.57186(14) 0.0164(6) Uani d . 1 1
N N5 0.2624(4) 0.6141(2) 0.45247(14) 0.0171(6) Uani d . 1 1
N N6 0.2400(4) 0.7575(2) 0.54849(14) 0.0183(6) Uani d . 1 1
C C1 0.2352(4) 0.2892(2) 0.87866(17) 0.0164(7) Uani d . 1 1
C C2 0.2602(4) 0.2959(2) 0.99515(17) 0.0169(7) Uani d . 1 1
C C3 0.2415(4) 0.4304(2) 0.96749(17) 0.0160(7) Uani d . 1 1
C C4 0.2182(4) 0.2313(2) 0.80171(18) 0.0180(7) Uani d . 1 1
C C5 0.2769(4) 0.2636(2) 0.74558(18) 0.0197(7) Uani d . 1 1
C C6 0.2461(4) 0.2028(3) 0.67513(18) 0.0205(8) Uani d . 1 1
H H6 0.2847 0.2238 0.6369 0.025 Uiso calc R 1 1
C C7 0.1615(5) 0.1129(3) 0.65849(18) 0.0213(8) Uani d . 1 1
C C8 0.1094(4) 0.0810(2) 0.71473(18) 0.0199(7) Uani d . 1 1
H H8 0.0544 0.0193 0.7048 0.024 Uiso calc R 1 1
C C9 0.1381(4) 0.1396(2) 0.78498(18) 0.0195(7) Uani d . 1 1
H H9 0.1026 0.1171 0.8228 0.023 Uiso calc R 1 1
C C10 0.3764(5) 0.3579(3) 0.75557(18) 0.0235(8) Uani d . 1 1
H H10A 0.4585 0.3746 0.7978 0.035 Uiso calc R 1 1
H H10B 0.2899 0.4060 0.7624 0.035 Uiso calc R 1 1
H H10C 0.4451 0.3543 0.7130 0.035 Uiso calc R 1 1
C C11 0.1230(5) 0.0521(3) 0.58162(18) 0.0277(9) Uani d . 1 1
H H11A 0.2109 0.0696 0.5510 0.042 Uiso calc R 1 1
H H11B 0.0018 0.0612 0.5664 0.042 Uiso calc R 1 1
H H11C 0.1310 -0.0141 0.5774 0.042 Uiso calc R 1 1
C C12 0.2612(4) 0.2466(2) 1.04930(17) 0.0172(7) Uani d . 1 1
C C13 0.1863(5) 0.1538(2) 1.02738(18) 0.0203(8) Uani d . 1 1
H H13 0.1509 0.1234 0.9783 0.024 Uiso calc R 1 1
C C14 0.1624(5) 0.1049(3) 1.07584(18) 0.0219(8) Uani d . 1 1
H H14 0.1100 0.0421 1.0597 0.026 Uiso calc R 1 1
C C15 0.2147(4) 0.1475(2) 1.14763(18) 0.0185(7) Uani d . 1 1
C C16 0.2977(4) 0.2383(2) 1.16825(18) 0.0202(8) Uani d . 1 1
H H16 0.3387 0.2668 1.2169 0.024 Uiso calc R 1 1
C C17 0.3236(4) 0.2895(2) 1.12107(17) 0.0181(7) Uani d . 1 1
C C18 0.1833(5) 0.0972(3) 1.20146(19) 0.0264(8) Uani d . 1 1
H H18A 0.1205 0.0354 1.1776 0.040 Uiso calc R 1 1
H H18B 0.1101 0.1344 1.2397 0.040 Uiso calc R 1 1
H H18C 0.2989 0.0892 1.2221 0.040 Uiso calc R 1 1
C C19 0.4222(5) 0.3859(2) 1.15022(18) 0.0229(8) Uani d . 1 1
H H19A 0.4935 0.3903 1.1935 0.034 Uiso calc R 1 1
H H19B 0.3350 0.4340 1.1621 0.034 Uiso calc R 1 1
H H19C 0.5018 0.3958 1.1139 0.034 Uiso calc R 1 1
C C20 0.2397(4) 0.5344(2) 0.99277(17) 0.0159(7) Uani d . 1 1
C C21 0.3143(4) 0.5832(2) 1.06164(17) 0.0177(7) Uani d . 1 1
H H21 0.3577 0.5484 1.0901 0.021 Uiso calc R 1 1
C C22 0.3266(4) 0.6807(2) 1.08958(18) 0.0193(7) Uani d . 1 1
H H22 0.3776 0.7118 1.1365 0.023 Uiso calc R 1 1
C C23 0.2634(4) 0.7331(2) 1.04829(18) 0.0185(7) Uani d . 1 1
C C24 0.1862(4) 0.6847(2) 0.98088(18) 0.0200(7) Uani d . 1 1
H H24 0.1413 0.7200 0.9532 0.024 Uiso calc R 1 1
C C25 0.1710(4) 0.5862(2) 0.95141(17) 0.0184(7) Uani d . 1 1
C C26 0.2836(5) 0.8396(3) 1.0768(2) 0.0288(9) Uani d . 1 1
H H26A 0.2511 0.8645 1.0385 0.043 Uiso calc R 1 1
H H26B 0.4085 0.8606 1.0933 0.043 Uiso calc R 1 1
H H26C 0.2043 0.8625 1.1169 0.043 Uiso calc R 1 1
C C27 0.0759(5) 0.5441(3) 0.87846(18) 0.0223(8) Uani d . 1 1
H H27A 0.0037 0.5910 0.8688 0.033 Uiso calc R 1 1
H H27B -0.0025 0.4891 0.8777 0.033 Uiso calc R 1 1
H H27C 0.1650 0.5249 0.8415 0.033 Uiso calc R 1 1
C C28 0.2320(4) 0.7064(2) 0.59323(17) 0.0171(7) Uani d . 1 1
C C29 0.2525(4) 0.5694(2) 0.50159(17) 0.0156(7) Uani d . 1 1
C C30 0.2538(4) 0.7078(2) 0.47921(17) 0.0160(7) Uani d . 1 1
C C31 0.2327(4) 0.7581(2) 0.67135(17) 0.0170(7) Uani d . 1 1
C C32 0.1785(4) 0.7160(2) 0.72288(18) 0.0188(7) Uani d . 1 1
C C33 0.2087(4) 0.7689(3) 0.79568(18) 0.0209(8) Uani d . 1 1
H H33 0.1746 0.7408 0.8307 0.025 Uiso calc R 1 1
C C34 0.2864(4) 0.8609(3) 0.81899(18) 0.0202(8) Uani d . 1 1
C C35 0.3299(5) 0.9030(2) 0.76749(18) 0.0212(8) Uani d . 1 1
H H35 0.3784 0.9665 0.7819 0.025 Uiso calc R 1 1
C C36 0.3023(4) 0.8519(2) 0.69500(18) 0.0204(8) Uani d . 1 1
H H36 0.3316 0.8816 0.6605 0.024 Uiso calc R 1 1
C C37 0.0851(5) 0.6187(2) 0.70535(18) 0.0230(8) Uani d . 1 1
H H37A 0.0180 0.6147 0.7467 0.034 Uiso calc R 1 1
H H37B 0.1748 0.5719 0.6942 0.034 Uiso calc R 1 1
H H37C 0.0021 0.6064 0.6638 0.034 Uiso calc R 1 1
C C38 0.3233(5) 0.9130(3) 0.89758(18) 0.0273(9) Uani d . 1 1
H H38A 0.2176 0.9048 0.9243 0.041 Uiso calc R 1 1
H H38B 0.3500 0.9800 0.9049 0.041 Uiso calc R 1 1
H H38C 0.4264 0.8881 0.9147 0.041 Uiso calc R 1 1
C C39 0.2682(4) 0.7613(2) 0.42778(17) 0.0155(7) Uani d . 1 1
C C40 0.3514(4) 0.8527(2) 0.45439(18) 0.0184(7) Uani d . 1 1
H H40 0.3859 0.8784 0.5039 0.022 Uiso calc R 1 1
C C41 0.3844(4) 0.9064(2) 0.40997(18) 0.0193(7) Uani d . 1 1
H H41 0.4430 0.9677 0.4290 0.023 Uiso calc R 1 1
C C42 0.3317(4) 0.8704(2) 0.33773(18) 0.0191(7) Uani d . 1 1
C C43 0.2414(4) 0.7819(2) 0.31238(18) 0.0195(7) Uani d . 1 1
H H43 0.1998 0.7584 0.2636 0.023 Uiso calc R 1 1
C C44 0.2091(4) 0.7257(2) 0.35570(18) 0.0175(7) Uani d . 1 1
C C45 0.3768(5) 0.9246(2) 0.28692(19) 0.0218(8) Uani d . 1 1
H H45A 0.2726 0.9197 0.2547 0.033 Uiso calc R 1 1
H H45B 0.4789 0.8982 0.2586 0.033 Uiso calc R 1 1
H H45C 0.4079 0.9908 0.3146 0.033 Uiso calc R 1 1
C C46 0.1078(5) 0.6305(2) 0.32061(18) 0.0242(8) Uani d . 1 1
H H46A 0.0205 0.6185 0.3537 0.036 Uiso calc R 1 1
H H46B 0.1929 0.5813 0.3089 0.036 Uiso calc R 1 1
H H46C 0.0447 0.6302 0.2766 0.036 Uiso calc R 1 1
C C47 0.2593(4) 0.4660(2) 0.47766(17) 0.0167(7) Uani d . 1 1
C C48 0.3293(4) 0.4124(3) 0.41262(18) 0.0198(8) Uani d . 1 1
C C49 0.3207(4) 0.3143(3) 0.39598(18) 0.0203(8) Uani d . 1 1
H H49 0.3674 0.2778 0.3519 0.024 Uiso calc R 1 1
C C50 0.2477(4) 0.2679(2) 0.44048(19) 0.0200(7) Uani d . 1 1
C C51 0.1841(4) 0.3229(2) 0.50602(18) 0.0203(8) Uani d . 1 1
H H51 0.1363 0.2935 0.5383 0.024 Uiso calc R 1 1
C C52 0.1902(4) 0.4195(2) 0.52416(17) 0.0173(7) Uani d . 1 1
H H52 0.1469 0.4555 0.5690 0.021 Uiso calc R 1 1
C C53 0.4187(5) 0.4523(3) 0.35912(18) 0.0219(8) Uani d . 1 1
H H53A 0.4951 0.4061 0.3287 0.033 Uiso calc R 1 1
H H53B 0.4924 0.5101 0.3850 0.033 Uiso calc R 1 1
H H53C 0.3264 0.4666 0.3291 0.033 Uiso calc R 1 1
C C54 0.2342(5) 0.1619(2) 0.4188(2) 0.0269(8) Uani d . 1 1
H H54A 0.2463 0.1431 0.4616 0.040 Uiso calc R 1 1
H H54B 0.3303 0.1369 0.3863 0.040 Uiso calc R 1 1
H H54C 0.1174 0.1369 0.3944 0.040 Uiso calc R 1 1

loop_
_atom_site_aniso_label
_atom_site_aniso_U_11
_atom_site_aniso_U_22
_atom_site_aniso_U_33
_atom_site_aniso_U_12
_atom_site_aniso_U_13
_atom_site_aniso_U_23
N1 0.0190(15) 0.0186(16) 0.0168(15) 0.0022(11) 0.0005(11) 0.0072(12)
N2 0.0189(15) 0.0212(16) 0.0149(15) -0.0009(11) -0.0018(11) 0.0088(13)
N3 0.0200(15) 0.0170(15) 0.0151(15) -0.0002(11) 0.0005(11) 0.0075(12)
N4 0.0181(15) 0.0171(15) 0.0148(15) 0.0004(11) 0.0002(11) 0.0065(12)
N5 0.0203(15) 0.0178(15) 0.0159(15) 0.0018(11) 0.0017(11) 0.0091(12)
N6 0.0215(15) 0.0194(16) 0.0151(15) -0.0016(12) 0.0004(11) 0.0078(12)
C1 0.0154(17) 0.0183(18) 0.0160(17) 0.0022(13) 0.0027(12) 0.0061(14)
C2 0.0159(17) 0.0190(18) 0.0158(17) 0.0002(13) 0.0007(12) 0.0059(14)
C3 0.0151(17) 0.0221(19) 0.0129(17) 0.0009(13) 0.0002(12) 0.0088(14)
C4 0.0179(17) 0.0206(19) 0.0168(17) 0.0042(13) 0.0003(12) 0.0073(15)
C5 0.0195(18) 0.0221(19) 0.0200(18) 0.0018(14) -0.0001(13) 0.0101(15)
C6 0.0195(18) 0.028(2) 0.0162(18) 0.0071(14) 0.0010(13) 0.0100(16)
C7 0.0214(19) 0.027(2) 0.0150(18) 0.0065(14) 0.0000(13) 0.0048(15)
C8 0.0174(18) 0.0193(19) 0.0227(19) 0.0026(13) -0.0002(13) 0.0062(15)
C9 0.0203(18) 0.0215(19) 0.0196(18) 0.0010(14) 0.0008(13) 0.0108(15)
C10 0.028(2) 0.027(2) 0.0194(19) 0.0045(15) 0.0058(14) 0.0115(16)
C11 0.025(2) 0.033(2) 0.022(2) -0.0002(16) -0.0011(14) 0.0046(17)
C12 0.0183(17) 0.0188(18) 0.0178(18) 0.0052(13) 0.0022(12) 0.0098(15)
C13 0.0250(19) 0.0174(19) 0.0178(18) -0.0001(14) 0.0005(14) 0.0050(15)
C14 0.027(2) 0.0180(19) 0.024(2) 0.0019(14) 0.0023(14) 0.0117(16)
C15 0.0186(18) 0.0202(19) 0.0214(19) 0.0046(13) 0.0037(13) 0.0124(15)
C16 0.0230(19) 0.022(2) 0.0161(18) 0.0034(14) -0.0002(13) 0.0071(15)
C17 0.0179(17) 0.0230(19) 0.0156(17) 0.0019(13) 0.0019(12) 0.0093(15)
C18 0.031(2) 0.029(2) 0.025(2) 0.0021(16) 0.0009(15) 0.0173(17)
C19 0.029(2) 0.026(2) 0.0151(18) -0.0032(15) -0.0022(14) 0.0086(16)
C20 0.0164(17) 0.0178(18) 0.0158(17) 0.0020(13) 0.0018(12) 0.0085(14)
C21 0.0177(17) 0.0222(19) 0.0159(17) -0.0002(13) -0.0010(12) 0.0104(15)
C22 0.0220(18) 0.0214(19) 0.0141(17) 0.0015(14) 0.0001(13) 0.0053(15)
C23 0.0172(17) 0.0188(18) 0.0214(19) 0.0019(13) 0.0044(13) 0.0090(15)
C24 0.0242(19) 0.022(2) 0.0166(18) 0.0059(14) 0.0041(13) 0.0098(15)
C25 0.0191(18) 0.0208(19) 0.0175(18) 0.0030(13) 0.0026(13) 0.0088(15)
C26 0.041(2) 0.020(2) 0.026(2) 0.0015(16) 0.0005(16) 0.0093(17)
C27 0.0255(19) 0.025(2) 0.0186(18) 0.0052(15) 0.0018(14) 0.0091(16)
C28 0.0168(17) 0.0217(19) 0.0164(17) -0.0005(13) 0.0011(12) 0.0114(15)
C29 0.0163(17) 0.0191(18) 0.0134(17) -0.0006(13) -0.0007(12) 0.0087(14)
C30 0.0173(17) 0.0181(18) 0.0140(17) -0.0005(13) 0.0007(12) 0.0076(14)
C31 0.0192(17) 0.0186(18) 0.0145(17) 0.0020(13) -0.0002(12) 0.0074(14)
C32 0.0185(18) 0.0213(19) 0.0194(18) 0.0014(14) -0.0018(13) 0.0107(15)
C33 0.0227(19) 0.025(2) 0.0186(18) 0.0003(14) 0.0018(13) 0.0119(16)
C34 0.0203(18) 0.024(2) 0.0162(18) 0.0029(14) 0.0016(13) 0.0062(15)
C35 0.0260(19) 0.0165(18) 0.0218(19) 0.0002(14) 0.0017(14) 0.0077(15)
C36 0.0244(19) 0.023(2) 0.0164(18) 0.0019(14) 0.0041(13) 0.0095(15)
C37 0.0251(19) 0.023(2) 0.0220(19) -0.0058(15) 0.0020(14) 0.0099(16)
C38 0.032(2) 0.031(2) 0.0171(19) 0.0004(16) 0.0031(15) 0.0059(17)
C39 0.0180(17) 0.0158(17) 0.0152(17) 0.0017(13) 0.0035(12) 0.0082(14)
C40 0.0199(18) 0.0210(19) 0.0159(17) 0.0017(14) 0.0016(13) 0.0081(15)
C41 0.0218(18) 0.0171(18) 0.0205(18) -0.0005(13) 0.0020(13) 0.0087(15)
C42 0.0193(18) 0.0208(19) 0.0223(19) 0.0045(13) 0.0060(13) 0.0131(16)
C43 0.0181(17) 0.027(2) 0.0188(18) 0.0031(14) 0.0032(13) 0.0139(16)
C44 0.0180(17) 0.0181(18) 0.0185(18) -0.0002(13) 0.0035(13) 0.0087(15)
C45 0.0266(19) 0.0191(19) 0.025(2) 0.0012(14) 0.0038(14) 0.0139(16)
C46 0.029(2) 0.023(2) 0.0215(19) -0.0018(15) -0.0043(14) 0.0097(16)
C47 0.0156(17) 0.0231(19) 0.0147(17) 0.0012(13) 0.0005(12) 0.0108(15)
C48 0.0187(18) 0.0224(19) 0.0206(19) -0.0007(14) -0.0021(13) 0.0105(15)
C49 0.0213(18) 0.0219(19) 0.0188(18) 0.0044(14) 0.0003(13) 0.0076(15)
C50 0.0208(18) 0.0185(18) 0.0229(19) -0.0013(14) -0.0022(13) 0.0103(16)
C51 0.0234(19) 0.0200(19) 0.0227(19) 0.0000(14) 0.0022(14) 0.0144(16)
C52 0.0187(18) 0.0202(18) 0.0150(17) 0.0001(13) 0.0007(13) 0.0086(15)
C53 0.0214(19) 0.026(2) 0.0218(19) 0.0024(14) 0.0015(14) 0.0117(16)
C54 0.038(2) 0.018(2) 0.026(2) 0.0004(16) 0.0031(16) 0.0110(17)

loop_
_atom_type_symbol
_atom_type_description
_atom_type_scat_dispersion_real
_atom_type_scat_dispersion_imag
_atom_type_scat_source
C C 0.0033 0.0016 'International Tables Vol C Tables 4.2.6.8 and 6.1.1.4'
H H 0.0000 0.0000 'International Tables Vol C Tables 4.2.6.8 and 6.1.1.4'
N N 0.0061 0.0033 'International Tables Vol C Tables 4.2.6.8 and 6.1.1.4'

loop_
_geom_angle_atom_site_label_1
_geom_angle_atom_site_label_2
_geom_angle_atom_site_label_3
_geom_angle
C3 N1 C1 115.2(3)
C2 N2 C1 115.5(3)
C2 N3 C3 115.6(3)
C28 N4 C29 116.5(3)
C30 N5 C29 114.8(3)
C30 N6 C28 115.1(3)
N2 C1 N1 124.8(3)
N2 C1 C4 116.5(3)
N1 C1 C4 118.7(3)
N2 C2 N3 124.4(3)
N2 C2 C12 117.3(3)
N3 C2 C12 118.1(3)
N1 C3 N3 124.5(3)
N1 C3 C20 119.3(3)
N3 C3 C20 116.2(3)
C9 C4 C5 119.2(3)
C9 C4 C1 117.0(3)
C5 C4 C1 123.7(3)
C6 C5 C4 117.8(3)
C6 C5 C10 117.1(3)
C4 C5 C10 125.1(3)
C7 C6 C5 123.0(3)
C7 C6 H6 118.5
C5 C6 H6 118.5
C6 C7 C8 118.5(3)
C6 C7 C11 120.8(3)
C8 C7 C11 120.7(3)
C9 C8 C7 119.9(3)
C9 C8 H8 120.1
C7 C8 H8 120.1
C8 C9 C4 121.6(3)
C8 C9 H9 119.2
C4 C9 H9 119.2
C5 C10 H10A 109.5
C5 C10 H10B 109.5
H10A C10 H10B 109.5
C5 C10 H10C 109.5
H10A C10 H10C 109.5
H10B C10 H10C 109.5
C7 C11 H11A 109.5
C7 C11 H11B 109.5
H11A C11 H11B 109.5
C7 C11 H11C 109.5
H11A C11 H11C 109.5
H11B C11 H11C 109.5
C13 C12 C17 119.1(3)
C13 C12 C2 116.9(3)
C17 C12 C2 123.9(3)
C14 C13 C12 121.4(3)
C14 C13 H13 119.3
C12 C13 H13 119.3
C15 C14 C13 120.3(3)
C15 C14 H14 119.9
C13 C14 H14 119.8
C14 C15 C16 117.8(3)
C14 C15 C18 121.1(3)
C16 C15 C18 121.1(3)
C15 C16 C17 123.4(3)
C15 C16 H16 118.3
C17 C16 H16 118.3
C16 C17 C12 117.8(3)
C16 C17 C19 117.6(3)
C12 C17 C19 124.6(3)
C15 C18 H18A 109.5
C15 C18 H18B 109.5
H18A C18 H18B 109.5
C15 C18 H18C 109.5
H18A C18 H18C 109.5
H18B C18 H18C 109.5
C17 C19 H19A 109.5
C17 C19 H19B 109.5
H19A C19 H19B 109.5
C17 C19 H19C 109.5
H19A C19 H19C 109.5
H19B C19 H19C 109.5
C21 C20 C25 118.8(3)
C21 C20 C3 117.1(3)
C25 C20 C3 124.0(3)
C22 C21 C20 122.1(3)
C22 C21 H21 119.0
C20 C21 H21 119.0
C21 C22 C23 119.7(3)
C21 C22 H22 120.2
C23 C22 H22 120.2
C24 C23 C22 118.2(3)
C24 C23 C26 121.6(3)
C22 C23 C26 120.2(3)
C23 C24 C25 123.4(3)
C23 C24 H24 118.3
C25 C24 H24 118.3
C24 C25 C20 117.8(3)
C24 C25 C27 116.9(3)
C20 C25 C27 125.3(3)
C23 C26 H26A 109.5
C23 C26 H26B 109.5
H26A C26 H26B 109.5
C23 C26 H26C 109.5
H26A C26 H26C 109.5
H26B C26 H26C 109.5
C25 C27 H27A 109.5
C25 C27 H27B 109.5
H27A C27 H27B 109.5
C25 C27 H27C 109.5
H27A C27 H27C 109.5
H27B C27 H27C 109.5
N4 C28 N6 124.0(3)
N4 C28 C31 118.2(3)
N6 C28 C31 117.6(3)
N4 C29 N5 124.0(3)
N4 C29 C47 116.9(3)
N5 C29 C47 119.1(3)
N6 C30 N5 125.5(3)
N6 C30 C39 117.2(3)
N5 C30 C39 117.3(3)
C36 C31 C32 118.8(3)
C36 C31 C28 117.5(3)
C32 C31 C28 123.6(3)
C33 C32 C31 117.9(3)
C33 C32 C37 117.3(3)
C31 C32 C37 124.7(3)
C34 C33 C32 123.0(3)
C34 C33 H33 118.5
C32 C33 H33 118.5
C33 C34 C35 118.2(3)
C33 C34 C38 120.8(3)
C35 C34 C38 121.0(3)
C36 C35 C34 119.9(3)
C36 C35 H35 120.0
C34 C35 H35 120.0
C35 C36 C31 122.0(3)
C35 C36 H36 119.0
C31 C36 H36 119.0
C32 C37 H37A 109.5
C32 C37 H37B 109.5
H37A C37 H37B 109.5
C32 C37 H37C 109.5
H37A C37 H37C 109.5
H37B C37 H37C 109.5
C34 C38 H38A 109.5
C34 C38 H38B 109.5
H38A C38 H38B 109.5
C34 C38 H38C 109.5
H38A C38 H38C 109.5
H38B C38 H38C 109.5
C44 C39 C40 118.9(3)
C44 C39 C30 124.6(3)
C40 C39 C30 116.5(3)
C41 C40 C39 121.5(3)
C41 C40 H40 119.3
C39 C40 H40 119.3
C40 C41 C42 120.0(3)
C40 C41 H41 120.0
C42 C41 H41 120.0
C43 C42 C41 118.4(3)
C43 C42 C45 120.4(3)
C41 C42 C45 121.2(3)
C42 C43 C44 122.7(3)
C42 C43 H43 118.6
C44 C43 H43 118.6
C39 C44 C43 118.4(3)
C39 C44 C46 124.8(3)
C43 C44 C46 116.8(3)
C42 C45 H45A 109.5
C42 C45 H45B 109.5
H45A C45 H45B 109.5
C42 C45 H45C 109.5
H45A C45 H45C 109.5
H45B C45 H45C 109.5
C44 C46 H46A 109.5
C44 C46 H46B 109.5
H46A C46 H46B 109.5
C44 C46 H46C 109.5
H46A C46 H46C 109.5
H46B C46 H46C 109.5
C48 C47 C52 118.8(3)
C48 C47 C29 124.5(3)
C52 C47 C29 116.7(3)
C49 C48 C47 118.0(3)
C49 C48 C53 116.8(3)
C47 C48 C53 125.1(3)
C50 C49 C48 123.4(3)
C50 C49 H49 118.3
C48 C49 H49 118.3
C49 C50 C51 117.6(3)
C49 C50 C54 121.5(3)
C51 C50 C54 121.0(3)
C52 C51 C50 120.6(3)
C52 C51 H51 119.7
C50 C51 H51 119.7
C51 C52 C47 121.5(3)
C51 C52 H52 119.2
C47 C52 H52 119.2
C48 C53 H53A 109.5
C48 C53 H53B 109.5
H53A C53 H53B 109.5
C48 C53 H53C 109.5
H53A C53 H53C 109.5
H53B C53 H53C 109.5
C50 C54 H54A 109.5
C50 C54 H54B 109.5
H54A C54 H54B 109.5
C50 C54 H54C 109.5
H54A C54 H54C 109.5
H54B C54 H54C 109.5

loop_
_geom_bond_atom_site_label_1
_geom_bond_atom_site_label_2
_geom_bond_distance
N1 C3 1.345(4)
N1 C1 1.346(4)
N2 C2 1.341(4)
N2 C1 1.343(4)
N3 C2 1.344(4)
N3 C3 1.347(4)
N4 C28 1.338(4)
N4 C29 1.338(4)
N5 C30 1.344(4)
N5 C29 1.350(4)
N6 C30 1.337(4)
N6 C28 1.347(4)
C1 C4 1.483(5)
C2 C12 1.487(5)
C3 C20 1.484(5)
C4 C9 1.403(5)
C4 C5 1.412(5)
C5 C6 1.399(5)
C5 C10 1.513(5)
C6 C7 1.391(5)
C6 H6 0.9500
C7 C8 1.397(5)
C7 C11 1.506(5)
C8 C9 1.383(5)
C8 H8 0.9500
C9 H9 0.9500
C10 H10A 0.9800
C10 H10B 0.9800
C10 H10C 0.9800
C11 H11A 0.9800
C11 H11B 0.9800
C11 H11C 0.9800
C12 C13 1.398(4)
C12 C17 1.408(4)
C13 C14 1.392(5)
C13 H13 0.9500
C14 C15 1.388(5)
C14 H14 0.9500
C15 C16 1.393(5)
C15 C18 1.506(5)
C16 C17 1.398(5)
C16 H16 0.9500
C17 C19 1.513(5)
C18 H18A 0.9800
C18 H18B 0.9800
C18 H18C 0.9800
C19 H19A 0.9800
C19 H19B 0.9800
C19 H19C 0.9800
C20 C21 1.402(4)
C20 C25 1.411(5)
C21 C22 1.389(5)
C21 H21 0.9500
C22 C23 1.401(5)
C22 H22 0.9500
C23 C24 1.386(5)
C23 C26 1.515(5)
C24 C25 1.404(5)
C24 H24 0.9500
C25 C27 1.514(4)
C26 H26A 0.9800
C26 H26B 0.9800
C26 H26C 0.9800
C27 H27A 0.9800
C27 H27B 0.9800
C27 H27C 0.9800
C28 C31 1.483(5)
C29 C47 1.478(5)
C30 C39 1.489(4)
C31 C36 1.398(5)
C31 C32 1.415(4)
C32 C33 1.403(5)
C32 C37 1.512(4)
C33 C34 1.394(5)
C33 H33 0.9500
C34 C35 1.395(5)
C34 C38 1.504(5)
C35 C36 1.390(5)
C35 H35 0.9500
C36 H36 0.9500
C37 H37A 0.9800
C37 H37B 0.9800
C37 H37C 0.9800
C38 H38A 0.9800
C38 H38B 0.9800
C38 H38C 0.9800
C39 C44 1.399(4)
C39 C40 1.403(4)
C40 C41 1.388(5)
C40 H40 0.9500
C41 C42 1.389(5)
C41 H41 0.9500
C42 C43 1.388(5)
C42 C45 1.514(4)
C43 C44 1.399(4)
C43 H43 0.9500
C44 C46 1.519(4)
C45 H45A 0.9800
C45 H45B 0.9800
C45 H45C 0.9800
C46 H46A 0.9800
C46 H46B 0.9800
C46 H46C 0.9800
C47 C48 1.405(5)
C47 C52 1.409(4)
C48 C49 1.403(5)
C48 C53 1.519(5)
C49 C50 1.387(5)
C49 H49 0.9500
C50 C51 1.399(5)
C50 C54 1.510(5)
C51 C52 1.379(5)
C51 H51 0.9500
C52 H52 0.9500
C53 H53A 0.9800
C53 H53B 0.9800
C53 H53C 0.9800
C54 H54A 0.9800
C54 H54B 0.9800
C54 H54C 0.9800

loop_
_geom_hbond_atom_site_label_D
_geom_hbond_atom_site_label_H
_geom_hbond_atom_site_label_A
_geom_hbond_site_symmetry_A
_geom_hbond_distance_DH
_geom_hbond_distance_HA
_geom_hbond_distance_DA
_geom_hbond_angle_DHA
C11 H11B Cg1 2_566 0.98 2.97 3.777(4) 140
C18 H18B Cg2 2_567 0.98 2.91 3.688(4) 137
C38 H38C Cg3 2_667 0.98 2.84 3.756(4) 155
C45 H45B Cg4 2_666 0.98 2.77 3.596(4) 142

loop_
_geom_torsion_atom_site_label_1
_geom_torsion_atom_site_label_2
_geom_torsion_atom_site_label_3
_geom_torsion_atom_site_label_4
_geom_torsion
C2 N2 C1 N1 -1.1(5)
C2 N2 C1 C4 -178.3(3)
C3 N1 C1 N2 1.7(5)
C3 N1 C1 C4 178.9(3)
C1 N2 C2 N3 -0.9(5)
C1 N2 C2 C12 175.1(3)
C3 N3 C2 N2 1.9(5)
C3 N3 C2 C12 -174.0(3)
C1 N1 C3 N3 -0.5(5)
C1 N1 C3 C20 178.5(3)
C2 N3 C3 N1 -1.1(5)
C2 N3 C3 C20 179.8(3)
N2 C1 C4 C9 28.5(4)
N1 C1 C4 C9 -148.9(3)
N2 C1 C4 C5 -151.8(3)
N1 C1 C4 C5 30.8(5)
C9 C4 C5 C6 2.2(5)
C1 C4 C5 C6 -177.5(3)
C9 C4 C5 C10 -175.7(3)
C1 C4 C5 C10 4.6(5)
C4 C5 C6 C7 -0.2(5)
C10 C5 C6 C7 177.9(3)
C5 C6 C7 C8 -1.8(5)
C5 C6 C7 C11 176.8(3)
C6 C7 C8 C9 1.7(5)
C11 C7 C8 C9 -176.8(3)
C7 C8 C9 C4 0.3(5)
C5 C4 C9 C8 -2.3(5)
C1 C4 C9 C8 177.5(3)
N2 C2 C12 C13 -23.1(4)
N3 C2 C12 C13 153.1(3)
N2 C2 C12 C17 160.4(3)
N3 C2 C12 C17 -23.3(5)
C17 C12 C13 C14 3.9(5)
C2 C12 C13 C14 -172.8(3)
C12 C13 C14 C15 -0.7(5)
C13 C14 C15 C16 -2.6(5)
C13 C14 C15 C18 177.5(3)
C14 C15 C16 C17 2.8(5)
C18 C15 C16 C17 -177.4(3)
C15 C16 C17 C12 0.4(5)
C15 C16 C17 C19 -177.7(3)
C13 C12 C17 C16 -3.6(5)
C2 C12 C17 C16 172.7(3)
C13 C12 C17 C19 174.3(3)
C2 C12 C17 C19 -9.3(5)
N1 C3 C20 C21 -158.5(3)
N3 C3 C20 C21 20.7(4)
N1 C3 C20 C25 20.3(5)
N3 C3 C20 C25 -160.5(3)
C25 C20 C21 C22 -1.6(5)
C3 C20 C21 C22 177.2(3)
C20 C21 C22 C23 -0.1(5)
C21 C22 C23 C24 1.5(5)
C21 C22 C23 C26 -177.2(3)
C22 C23 C24 C25 -1.2(5)
C26 C23 C24 C25 177.5(3)
C23 C24 C25 C20 -0.6(5)
C23 C24 C25 C27 177.4(3)
C21 C20 C25 C24 1.9(5)
C3 C20 C25 C24 -176.9(3)
C21 C20 C25 C27 -175.8(3)
C3 C20 C25 C27 5.4(5)
C29 N4 C28 N6 1.7(5)
C29 N4 C28 C31 -173.6(3)
C30 N6 C28 N4 -0.6(5)
C30 N6 C28 C31 174.8(3)
C28 N4 C29 N5 -1.4(5)
C28 N4 C29 C47 179.1(3)
C30 N5 C29 N4 0.0(4)
C30 N5 C29 C47 179.5(3)
C28 N6 C30 N5 -1.0(5)
C28 N6 C30 C39 -178.4(3)
C29 N5 C30 N6 1.2(5)
C29 N5 C30 C39 178.6(3)
N4 C28 C31 C36 154.1(3)
N6 C28 C31 C36 -21.6(5)
N4 C28 C31 C32 -21.5(5)
N6 C28 C31 C32 162.8(3)
C36 C31 C32 C33 -4.2(5)
C28 C31 C32 C33 171.3(3)
C36 C31 C32 C37 174.0(3)
C28 C31 C32 C37 -10.5(5)
C31 C32 C33 C34 1.1(5)
C37 C32 C33 C34 -177.2(3)
C32 C33 C34 C35 2.4(5)
C32 C33 C34 C38 -177.3(3)
C33 C34 C35 C36 -2.6(5)
C38 C34 C35 C36 177.0(3)
C34 C35 C36 C31 -0.5(5)
C32 C31 C36 C35 4.0(5)
C28 C31 C36 C35 -171.8(3)
N6 C30 C39 C44 -151.5(3)
N5 C30 C39 C44 30.9(5)
N6 C30 C39 C40 30.1(4)
N5 C30 C39 C40 -147.5(3)
C44 C39 C40 C41 -3.4(5)
C30 C39 C40 C41 175.1(3)
C39 C40 C41 C42 1.2(5)
C40 C41 C42 C43 2.1(5)
C40 C41 C42 C45 -175.9(3)
C41 C42 C43 C44 -3.2(5)
C45 C42 C43 C44 174.8(3)
C40 C39 C44 C43 2.3(5)
C30 C39 C44 C43 -176.1(3)
C40 C39 C44 C46 -176.4(3)
C30 C39 C44 C46 5.2(5)
C42 C43 C44 C39 1.0(5)
C42 C43 C44 C46 179.8(3)
N4 C29 C47 C48 -159.9(3)
N5 C29 C47 C48 20.6(5)
N4 C29 C47 C52 20.1(4)
N5 C29 C47 C52 -159.5(3)
C52 C47 C48 C49 2.3(5)
C29 C47 C48 C49 -177.7(3)
C52 C47 C48 C53 -176.0(3)
C29 C47 C48 C53 3.9(5)
C47 C48 C49 C50 -0.3(5)
C53 C48 C49 C50 178.2(3)
C48 C49 C50 C51 -1.7(5)
C48 C49 C50 C54 177.3(3)
C49 C50 C51 C52 1.7(5)
C54 C50 C51 C52 -177.3(3)
C50 C51 C52 C47 0.3(5)
C48 C47 C52 C51 -2.4(5)
C29 C47 C52 C51 177.7(3)

loop_
_cod_related_entry_id
_cod_related_entry_database
_cod_related_entry_code
1 ChemSpider 11408579
